data_7062441
loop_
_publ_author_name
'Feng, Zhe'
'Ling, Jie-Jie'
'Song, Huijie'
'Zhu, Dunru'

_publ_section_title
;
 Modulation of the spin transition in 2D Hofmann frameworks via
 \p&#x22EF;\p stacking between the axial 2,5-dipyridyl-1,3,4-oxadiazoles
;
_journal_issue 21
_journal_name_full 'New Journal of Chemistry'
_journal_page_first 10162
_journal_page_last 10168
_journal_paper_doi 10.1039/D3NJ01390A
_journal_volume 47
_journal_year 2023
_chemical_formula_moiety 'C28 H16 Fe N12 Ni O2'
_chemical_formula_sum 'C28 H16 Fe N12 Ni O2'
_chemical_formula_weight 667.09
_space_group_crystal_system triclinic
_space_group_IT_number 2
_space_group_name_Hall '-P 1'
_space_group_name_H-M_alt 'P -1'
_atom_sites_solution_hydrogens geom
_audit_creation_method SHELXL-2018/3
_audit_update_record
;
2023-03-06 deposited with the CCDC.	2023-04-25 downloaded from the CCDC.
;
_cell_angle_alpha 98.963(5)
_cell_angle_beta 92.418(6)
_cell_angle_gamma 90.299(6)
_cell_formula_units_Z 1
_cell_length_a 6.898(3)
_cell_length_b 7.436(4)
_cell_length_c 13.424(7)
_cell_measurement_reflns_used 1589
_cell_measurement_temperature 296(2)
_cell_measurement_theta_max 25.6108
_cell_measurement_theta_min 2.7731
_cell_volume 679.5(6)
_computing_cell_refinement SAINT
_computing_data_collection 'SAINT (Bruker, 2005)'
_computing_data_reduction 'SHELXS-2018/3 (Sheldrick, 2018)'
_computing_molecular_graphics SHELXTL
_computing_publication_material SHELXTL
_computing_structure_refinement 'SHELXL-2018/3 (Sheldrick, 2018)'
_computing_structure_solution 'SHELXT 2018/2 (Sheldrick, 2018)'
_diffrn_ambient_temperature 296(2)
_diffrn_measured_fraction_theta_full 0.993
_diffrn_measured_fraction_theta_max 0.993
_diffrn_measurement_device_type 'CCD area detector'
_diffrn_measurement_method 'phi and omega scans'
_diffrn_radiation_type MoK\a
_diffrn_radiation_wavelength 0.71073
_diffrn_reflns_av_R_equivalents 0.0397
_diffrn_reflns_av_unetI/netI 0.0491
_diffrn_reflns_Laue_measured_fraction_full 0.993
_diffrn_reflns_Laue_measured_fraction_max 0.993
_diffrn_reflns_limit_h_max 8
_diffrn_reflns_limit_h_min -8
_diffrn_reflns_limit_k_max 8
_diffrn_reflns_limit_k_min -8
_diffrn_reflns_limit_l_max 15
_diffrn_reflns_limit_l_min -15
_diffrn_reflns_number 4926
_diffrn_reflns_point_group_measured_fraction_full 0.993
_diffrn_reflns_point_group_measured_fraction_max 0.993
_diffrn_reflns_theta_full 25.003
_diffrn_reflns_theta_max 25.003
_diffrn_reflns_theta_min 1.537
_diffrn_source 'fine-focus sealed tube'
_exptl_absorpt_coefficient_mu 1.279
_exptl_absorpt_correction_T_max 0.938
_exptl_absorpt_correction_T_min 0.898
_exptl_absorpt_correction_type multi-scan
_exptl_absorpt_process_details sadabs
_exptl_crystal_colour 'light yellow'
_exptl_crystal_density_diffrn 1.630
_exptl_crystal_density_method 'not measured'
_exptl_crystal_description block
_exptl_crystal_F_000 338
_exptl_crystal_size_max 0.090
_exptl_crystal_size_mid 0.070
_exptl_crystal_size_min 0.050
_refine_diff_density_max 0.343
_refine_diff_density_min -0.360
_refine_diff_density_rms 0.081
_refine_ls_extinction_method none
_refine_ls_goodness_of_fit_ref 1.020
_refine_ls_hydrogen_treatment constr
_refine_ls_matrix_type full
_refine_ls_number_parameters 202
_refine_ls_number_reflns 2370
_refine_ls_number_restraints 0
_refine_ls_restrained_S_all 1.020
_refine_ls_R_factor_all 0.0541
_refine_ls_R_factor_gt 0.0360
_refine_ls_shift/su_max 0.000
_refine_ls_shift/su_mean 0.000
_refine_ls_structure_factor_coef Fsqd
_refine_ls_weighting_details 'w=1/[\s^2^(Fo^2^)+(0.0546P)^2^] where P=(Fo^2^+2Fc^2^)/3'
_refine_ls_weighting_scheme calc
_refine_ls_wR_factor_gt 0.0893
_refine_ls_wR_factor_ref 0.0951
_reflns_Friedel_coverage 0.000
_reflns_number_gt 1833
_reflns_number_total 2370
_reflns_threshold_expression 'I > 2\s(I)'
_cod_data_source_file d3nj01390a2.cif
_cod_data_source_block 3
_cod_depositor_comments 'Adding full bibliography for 7062440--7062442.cif.'
_cod_original_cell_volume 679.6(6)
_cod_database_code 7062441
_shelx_shelxl_version_number 2018/3
_shelx_space_group_comment
;
The symmetry employed for this shelxl refinement is uniquely defined
by the following loop, which should always be used as a source of
symmetry information in preference to the above space-group names.
They are only intended as comments.
;
_shelx_estimated_absorpt_t_min 0.894
_shelx_estimated_absorpt_t_max 0.939

loop_
_space_group_symop_operation_xyz
'x, y, z'
'-x, -y, -z'

loop_
_atom_site_label
_atom_site_type_symbol
_atom_site_fract_x
_atom_site_fract_y
_atom_site_fract_z
_atom_site_U_iso_or_equiv
_atom_site_adp_type
_atom_site_occupancy
_atom_site_site_symmetry_order
_atom_site_calc_flag
_atom_site_refinement_flags_posn
_atom_site_refinement_flags_adp
_atom_site_refinement_flags_occupancy
_atom_site_disorder_assembly
_atom_site_disorder_group
Ni1 Ni -0.500000 0.000000 0.000000 0.02011(17) Uani 1 2 d S . P . .
Fe1 Fe 0.000000 0.500000 0.000000 0.02017(18) Uani 1 2 d S . P . .
N1 N -0.1918(4) 0.2923(3) 0.0350(2) 0.0279(6) Uani 1 1 d . . . . .
N2 N -0.2188(4) -0.2940(4) 0.0329(2) 0.0298(6) Uani 1 1 d . . . . .
N3 N 0.1195(4) 0.5465(3) 0.15749(19) 0.0283(6) Uani 1 1 d . . . . .
N4 N 0.2569(4) 0.6261(4) 0.5390(2) 0.0467(8) Uani 1 1 d . . . . .
N5 N 0.3814(5) 0.6919(5) 0.6213(2) 0.0481(8) Uani 1 1 d . . . . .
N6 N 0.8338(4) 0.9118(4) 0.5848(2) 0.0430(8) Uani 1 1 d . . . . .
O1 O 0.5038(3) 0.7643(3) 0.48344(16) 0.0377(6) Uani 1 1 d . . . . .
C1 C -0.3077(4) 0.1796(4) 0.0263(2) 0.0255(7) Uani 1 1 d . . . . .
C2 C -0.3241(4) -0.1804(4) 0.0240(2) 0.0241(7) Uani 1 1 d . . . . .
C3 C 0.3042(5) 0.6006(5) 0.1796(2) 0.0330(8) Uani 1 1 d . . . . .
H3 H 0.384893 0.609314 0.126791 0.040 Uiso 1 1 calc R U . . .
C4 C 0.3795(5) 0.6439(5) 0.2769(2) 0.0353(8) Uani 1 1 d . . . . .
H4 H 0.507876 0.682659 0.289130 0.042 Uiso 1 1 calc R U . . .
C5 C 0.2627(5) 0.6292(4) 0.3559(2) 0.0339(8) Uani 1 1 d . . . . .
C6 C 0.0728(5) 0.5683(5) 0.3340(3) 0.0384(9) Uani 1 1 d . . . . .
H6 H -0.009384 0.553950 0.385413 0.046 Uiso 1 1 calc R U . . .
C7 C 0.0091(5) 0.5299(5) 0.2347(3) 0.0341(8) Uani 1 1 d . . . . .
H7 H -0.118477 0.489955 0.220464 0.041 Uiso 1 1 calc R U . . .
C8 C 0.3333(5) 0.6723(5) 0.4610(3) 0.0362(8) Uani 1 1 d . . . . .
C9 C 0.5231(5) 0.7714(5) 0.5854(2) 0.0369(8) Uani 1 1 d . . . . .
C10 C 0.6976(5) 0.8547(5) 0.6405(2) 0.0353(8) Uani 1 1 d . . . . .
C11 C 0.7139(5) 0.8659(5) 0.7438(3) 0.0423(9) Uani 1 1 d . . . . .
H11 H 0.612140 0.829196 0.779569 0.051 Uiso 1 1 calc R U . . .
C12 C 0.8846(6) 0.9329(5) 0.7929(3) 0.0473(10) Uani 1 1 d . . . . .
H12 H 0.901896 0.940565 0.862488 0.057 Uiso 1 1 calc R U . . .
C13 C 1.0277(6) 0.9879(5) 0.7369(3) 0.0491(10) Uani 1 1 d . . . . .
H13 H 1.145358 1.031642 0.767875 0.059 Uiso 1 1 calc R U . . .
C14 C 0.9969(6) 0.9782(6) 0.6343(3) 0.0488(10) Uani 1 1 d . . . . .
H14 H 1.094476 1.020054 0.597723 0.059 Uiso 1 1 calc R U . . .

loop_
_atom_site_aniso_label
_atom_site_aniso_U_11
_atom_site_aniso_U_22
_atom_site_aniso_U_33
_atom_site_aniso_U_23
_atom_site_aniso_U_13
_atom_site_aniso_U_12
Ni1 0.0137(3) 0.0147(3) 0.0323(3) 0.0054(2) -0.0016(2) -0.0014(2)
Fe1 0.0146(3) 0.0150(3) 0.0310(4) 0.0054(3) -0.0046(2) -0.0019(2)
N1 0.0251(14) 0.0198(14) 0.0388(16) 0.0065(12) -0.0058(12) -0.0104(12)
N2 0.0238(14) 0.0247(15) 0.0408(16) 0.0057(12) -0.0029(12) 0.0030(12)
N3 0.0266(14) 0.0260(15) 0.0326(15) 0.0067(12) -0.0038(12) -0.0039(12)
N4 0.0456(19) 0.056(2) 0.0377(18) 0.0078(16) -0.0048(15) -0.0081(16)
N5 0.049(2) 0.067(2) 0.0290(16) 0.0090(15) -0.0044(14) -0.0053(17)
N6 0.0468(19) 0.0446(19) 0.0358(17) 0.0028(14) -0.0057(14) -0.0013(15)
O1 0.0438(15) 0.0408(15) 0.0281(13) 0.0060(10) -0.0060(10) -0.0054(12)
C1 0.0218(16) 0.0248(17) 0.0311(18) 0.0092(14) -0.0030(13) 0.0036(14)
C2 0.0173(15) 0.0231(17) 0.0314(17) 0.0035(14) -0.0026(13) -0.0049(14)
C3 0.0284(18) 0.040(2) 0.0323(19) 0.0125(15) -0.0052(14) -0.0051(15)
C4 0.0255(18) 0.041(2) 0.040(2) 0.0093(16) -0.0066(15) -0.0076(15)
C5 0.038(2) 0.0303(19) 0.0328(19) 0.0058(15) -0.0076(15) -0.0006(15)
C6 0.035(2) 0.046(2) 0.034(2) 0.0065(17) 0.0026(15) -0.0059(17)
C7 0.0259(18) 0.036(2) 0.039(2) 0.0034(16) -0.0029(15) -0.0055(15)
C8 0.034(2) 0.039(2) 0.035(2) 0.0045(16) -0.0048(15) -0.0002(16)
C9 0.048(2) 0.038(2) 0.0244(18) 0.0034(15) -0.0042(15) 0.0039(17)
C10 0.044(2) 0.0290(19) 0.0315(19) 0.0034(15) -0.0050(16) 0.0066(16)
C11 0.051(2) 0.045(2) 0.0300(19) 0.0043(16) -0.0029(17) 0.0049(18)
C12 0.063(3) 0.046(2) 0.030(2) -0.0012(17) -0.0146(19) 0.007(2)
C13 0.051(3) 0.047(2) 0.044(2) -0.0049(18) -0.0144(19) 0.0009(19)
C14 0.049(2) 0.051(3) 0.045(2) 0.0059(19) -0.0037(19) -0.0037(19)

loop_
_atom_type_symbol
_atom_type_description
_atom_type_scat_dispersion_real
_atom_type_scat_dispersion_imag
_atom_type_scat_source
C C 0.0033 0.0016 'International Tables Vol C Tables 4.2.6.8 and 6.1.1.4'
H H 0.0000 0.0000 'International Tables Vol C Tables 4.2.6.8 and 6.1.1.4'
N N 0.0061 0.0033 'International Tables Vol C Tables 4.2.6.8 and 6.1.1.4'
O O 0.0106 0.0060 'International Tables Vol C Tables 4.2.6.8 and 6.1.1.4'
Fe Fe 0.3463 0.8444 'International Tables Vol C Tables 4.2.6.8 and 6.1.1.4'
Ni Ni 0.3393 1.1124 'International Tables Vol C Tables 4.2.6.8 and 6.1.1.4'

loop_
_geom_angle_atom_site_label_1
_geom_angle_atom_site_label_2
_geom_angle_atom_site_label_3
_geom_angle
_geom_angle_site_symmetry_1
_geom_angle_site_symmetry_3
_geom_angle_publ_flag
C1 Ni1 C1 180.0 2_455 . ?
C1 Ni1 C2 88.38(13) 2_455 . ?
C1 Ni1 C2 91.61(13) . . ?
C1 Ni1 C2 91.62(13) 2_455 2_455 ?
C1 Ni1 C2 88.38(13) . 2_455 ?
C2 Ni1 C2 180.0 . 2_455 ?
N1 Fe1 N1 180.0 2_565 . ?
N1 Fe1 N2 91.42(10) 2_565 2 ?
N1 Fe1 N2 88.58(10) . 2 ?
N1 Fe1 N2 88.58(10) 2_565 1_565 ?
N1 Fe1 N2 91.42(10) . 1_565 ?
N2 Fe1 N2 180.0 2 1_565 ?
N1 Fe1 N3 90.46(10) 2_565 2_565 ?
N1 Fe1 N3 89.54(10) . 2_565 ?
N2 Fe1 N3 92.33(10) 2 2_565 ?
N2 Fe1 N3 87.67(10) 1_565 2_565 ?
N1 Fe1 N3 89.54(10) 2_565 . ?
N1 Fe1 N3 90.46(10) . . ?
N2 Fe1 N3 87.67(10) 2 . ?
N2 Fe1 N3 92.33(10) 1_565 . ?
N3 Fe1 N3 180.0 2_565 . ?
C1 N1 Fe1 161.2(3) . . ?
C2 N2 Fe1 161.4(3) . 1_545 ?
C7 N3 C3 117.1(3) . . ?
C7 N3 Fe1 121.5(2) . . ?
C3 N3 Fe1 121.3(2) . . ?
C8 N4 N5 106.4(3) . . ?
C9 N5 N4 106.1(3) . . ?
C10 N6 C14 116.2(3) . . ?
C8 O1 C9 102.1(3) . . ?
N1 C1 Ni1 174.8(3) . . ?
N2 C2 Ni1 176.1(3) . . ?
N3 C3 C4 123.0(3) . . ?
N3 C3 H3 118.5 . . ?
C4 C3 H3 118.5 . . ?
C3 C4 C5 119.2(3) . . ?
C3 C4 H4 120.4 . . ?
C5 C4 H4 120.4 . . ?
C4 C5 C6 118.4(3) . . ?
C4 C5 C8 122.1(3) . . ?
C6 C5 C8 119.5(3) . . ?
C7 C6 C5 118.5(3) . . ?
C7 C6 H6 120.8 . . ?
C5 C6 H6 120.8 . . ?
N3 C7 C6 123.8(3) . . ?
N3 C7 H7 118.1 . . ?
C6 C7 H7 118.1 . . ?
N4 C8 O1 112.8(3) . . ?
N4 C8 C5 127.7(3) . . ?
O1 C8 C5 119.4(3) . . ?
N5 C9 O1 112.6(3) . . ?
N5 C9 C10 127.5(3) . . ?
O1 C9 C10 119.8(3) . . ?
N6 C10 C11 124.2(3) . . ?
N6 C10 C9 116.2(3) . . ?
C11 C10 C9 119.5(3) . . ?
C10 C11 C12 118.3(4) . . ?
C10 C11 H11 120.9 . . ?
C12 C11 H11 120.9 . . ?
C13 C12 C11 118.4(3) . . ?
C13 C12 H12 120.8 . . ?
C11 C12 H12 120.8 . . ?
C12 C13 C14 119.6(4) . . ?
C12 C13 H13 120.2 . . ?
C14 C13 H13 120.2 . . ?
N6 C14 C13 123.2(4) . . ?
N6 C14 H14 118.4 . . ?
C13 C14 H14 118.4 . . ?

loop_
_geom_bond_atom_site_label_1
_geom_bond_atom_site_label_2
_geom_bond_distance
_geom_bond_site_symmetry_2
_geom_bond_publ_flag
Ni1 C1 1.861(3) 2_455 ?
Ni1 C1 1.861(3) . ?
Ni1 C2 1.869(3) . ?
Ni1 C2 1.869(3) 2_455 ?
Fe1 N1 2.148(3) 2_565 ?
Fe1 N1 2.148(3) . ?
Fe1 N2 2.165(3) 2 ?
Fe1 N2 2.165(3) 1_565 ?
Fe1 N3 2.212(3) 2_565 ?
Fe1 N3 2.212(3) . ?
N1 C1 1.145(4) . ?
N2 C2 1.134(4) . ?
N3 C7 1.332(4) . ?
N3 C3 1.341(4) . ?
N4 C8 1.284(4) . ?
N4 N5 1.394(4) . ?
N5 C9 1.288(4) . ?
N6 C10 1.333(4) . ?
N6 C14 1.335(4) . ?
O1 C8 1.357(4) . ?
O1 C9 1.362(4) . ?
C3 C4 1.374(4) . ?
C3 H3 0.9300 . ?
C4 C5 1.376(5) . ?
C4 H4 0.9300 . ?
C5 C6 1.388(4) . ?
C5 C8 1.459(5) . ?
C6 C7 1.371(5) . ?
C6 H6 0.9300 . ?
C7 H7 0.9300 . ?
C9 C10 1.468(5) . ?
C10 C11 1.376(5) . ?
C11 C12 1.376(5) . ?
C11 H11 0.9300 . ?
C12 C13 1.364(5) . ?
C12 H12 0.9300 . ?
C13 C14 1.374(5) . ?
C13 H13 0.9300 . ?
C14 H14 0.9300 . ?

loop_
_geom_torsion_atom_site_label_1
_geom_torsion_atom_site_label_2
_geom_torsion_atom_site_label_3
_geom_torsion_atom_site_label_4
_geom_torsion
_geom_torsion_site_symmetry_1
_geom_torsion_site_symmetry_2
_geom_torsion_site_symmetry_3
_geom_torsion_site_symmetry_4
_geom_torsion_publ_flag
C8 N4 N5 C9 -0.4(4) . . . . ?
C7 N3 C3 C4 -2.0(5) . . . . ?
Fe1 N3 C3 C4 175.0(3) . . . . ?
N3 C3 C4 C5 0.9(5) . . . . ?
C3 C4 C5 C6 0.9(5) . . . . ?
C3 C4 C5 C8 179.8(3) . . . . ?
C4 C5 C6 C7 -1.5(5) . . . . ?
C8 C5 C6 C7 179.5(3) . . . . ?
C3 N3 C7 C6 1.3(5) . . . . ?
Fe1 N3 C7 C6 -175.7(3) . . . . ?
C5 C6 C7 N3 0.4(5) . . . . ?
N5 N4 C8 O1 0.6(4) . . . . ?
N5 N4 C8 C5 177.3(3) . . . . ?
C9 O1 C8 N4 -0.6(4) . . . . ?
C9 O1 C8 C5 -177.6(3) . . . . ?
C4 C5 C8 N4 -162.7(4) . . . . ?
C6 C5 C8 N4 16.2(6) . . . . ?
C4 C5 C8 O1 13.9(5) . . . . ?
C6 C5 C8 O1 -167.2(3) . . . . ?
N4 N5 C9 O1 0.0(4) . . . . ?
N4 N5 C9 C10 -176.6(3) . . . . ?
C8 O1 C9 N5 0.3(4) . . . . ?
C8 O1 C9 C10 177.2(3) . . . . ?
C14 N6 C10 C11 2.1(5) . . . . ?
C14 N6 C10 C9 -176.4(3) . . . . ?
N5 C9 C10 N6 173.2(4) . . . . ?
O1 C9 C10 N6 -3.2(5) . . . . ?
N5 C9 C10 C11 -5.4(6) . . . . ?
O1 C9 C10 C11 178.2(3) . . . . ?
N6 C10 C11 C12 -3.0(6) . . . . ?
C9 C10 C11 C12 175.5(3) . . . . ?
C10 C11 C12 C13 1.2(6) . . . . ?
C11 C12 C13 C14 1.2(6) . . . . ?
C10 N6 C14 C13 0.4(6) . . . . ?
C12 C13 C14 N6 -2.1(6) . . . . ?
